data_7003337
loop_
_publ_author_name
'Andrews, Philip C.'
'Junk, Peter C.'
'Nuzhnaya, Iryna'
'Spiccia, Leone'

_publ_section_title
;
 Fluorinated bismuth alkoxides: from monomers to polymers and
 oxo-clusters
;
_journal_issue 19
_journal_name_full 'Dalton Transactions'
_journal_page_first 2557
_journal_page_last 2568
_journal_paper_doi 10.1039/b715623e
_journal_year 2008
_chemical_formula_sum 'C32 H28 Bi4 F48 O12'
_chemical_formula_weight 2352.46
_chemical_name_systematic
;
?
;
_space_group_IT_number 2
_symmetry_cell_setting triclinic
_symmetry_space_group_name_Hall '-P 1'
_symmetry_space_group_name_H-M 'P -1'
_atom_sites_solution_hydrogens geom
_atom_sites_solution_primary direct
_atom_sites_solution_secondary difmap
_audit_creation_method SHELXL-97
_cell_angle_alpha 94.013(2)
_cell_angle_beta 91.126(2)
_cell_angle_gamma 91.274(2)
_cell_formula_units_Z 2
_cell_length_a 10.1484(3)
_cell_length_b 15.1108(5)
_cell_length_c 19.1279(5)
_cell_measurement_temperature 123(2)
_cell_volume 2924.70(15)
_computing_cell_refinement 'Bruker APEX II v. 1.0 (Bruker AXS 2004)'
_computing_data_collection 'Bruker APEX II v. 1.0 (Bruker AXS 2004)'
_computing_data_reduction 'Bruker APEX II v. 1.0 (Bruker AXS 2004)'
_computing_molecular_graphics 'X-Seed (Barbour, 2001)'
_computing_structure_refinement 'SHELXL-97 (Sheldrick, 1997)'
_computing_structure_solution 'SHELXS-97 (Sheldrick, 1990)'
_diffrn_ambient_temperature 123(2)
_diffrn_measured_fraction_theta_full 0.983
_diffrn_measured_fraction_theta_max 0.983
_diffrn_measurement_device_type 'Bruker X8 APEX CCD'
_diffrn_measurement_method '0.5 deg frames in phi and omega'
_diffrn_radiation_monochromator graphite
_diffrn_radiation_source 'fine-focus sealed tube'
_diffrn_radiation_type MoK\a
_diffrn_radiation_wavelength 0.71073
_diffrn_reflns_av_R_equivalents 0.0806
_diffrn_reflns_av_sigmaI/netI 0.0913
_diffrn_reflns_limit_h_max 14
_diffrn_reflns_limit_h_min -14
_diffrn_reflns_limit_k_max 21
_diffrn_reflns_limit_k_min -21
_diffrn_reflns_limit_l_max 26
_diffrn_reflns_limit_l_min -26
_diffrn_reflns_number 74379
_diffrn_reflns_theta_full 30.14
_diffrn_reflns_theta_max 30.14
_diffrn_reflns_theta_min 1.07
_diffrn_standards_number 0
_exptl_absorpt_coefficient_mu 12.203
_exptl_absorpt_correction_T_max 0.3756
_exptl_absorpt_correction_T_min 0.3454
_exptl_absorpt_correction_type multi-scan
_exptl_absorpt_process_details SADABS
_exptl_crystal_colour colourless
_exptl_crystal_density_diffrn 2.671
_exptl_crystal_density_method 'not measured'
_exptl_crystal_description prismatic
_exptl_crystal_F_000 2160
_exptl_crystal_size_max 0.09
_exptl_crystal_size_mid 0.09
_exptl_crystal_size_min 0.08
_refine_diff_density_max 1.648
_refine_diff_density_min -1.800
_refine_diff_density_rms 0.259
_refine_ls_extinction_method none
_refine_ls_goodness_of_fit_ref 1.063
_refine_ls_hydrogen_treatment constr
_refine_ls_matrix_type full
_refine_ls_number_parameters 869
_refine_ls_number_reflns 16986
_refine_ls_number_restraints 0
_refine_ls_restrained_S_all 1.063
_refine_ls_R_factor_all 0.0922
_refine_ls_R_factor_gt 0.0528
_refine_ls_shift/su_max 0.002
_refine_ls_shift/su_mean 0.000
_refine_ls_structure_factor_coef Fsqd
_refine_ls_weighting_details 'calc w=1/[\s^2^(Fo^2^)+(0.0166P)^2^+7.3081P] where P=(Fo^2^+2Fc^2^)/3'
_refine_ls_weighting_scheme calc
_refine_ls_wR_factor_gt 0.0670
_refine_ls_wR_factor_ref 0.0745
_reflns_number_gt 12044
_reflns_number_total 16986
_reflns_threshold_expression >2sigma(I)
_cod_data_source_file b715623e.txt
_cod_data_source_block bitolet
_cod_original_sg_symbol_H-M P-1
_cod_database_code 7003337

loop_
_symmetry_equiv_pos_as_xyz
'x, y, z'
'-x, -y, -z'

loop_
_atom_site_label
_atom_site_type_symbol
_atom_site_fract_x
_atom_site_fract_y
_atom_site_fract_z
_atom_site_U_iso_or_equiv
_atom_site_adp_type
_atom_site_occupancy
_atom_site_symmetry_multiplicity
_atom_site_calc_flag
_atom_site_refinement_flags
_atom_site_disorder_assembly
_atom_site_disorder_group
Bi1 Bi 0.10916(3) 0.796526(18) 0.015735(13) 0.01771(6) Uani 1 1 d . . .
Bi2 Bi -0.02867(3) 0.973049(18) -0.090288(13) 0.01547(6) Uani 1 1 d . . .
Bi3 Bi 0.39609(2) 0.304770(17) 0.428261(13) 0.01518(6) Uani 1 1 d . . .
Bi4 Bi 0.46920(2) 0.466959(17) 0.585424(12) 0.01481(6) Uani 1 1 d . . .
O12 O 0.5411(4) 0.5927(3) 0.6631(2) 0.0174(10) Uani 1 1 d . . .
O2 O 0.0931(4) 0.8636(3) 0.1220(2) 0.0177(11) Uani 1 1 d . . .
O10 O 0.4826(4) 0.4236(3) 0.4741(2) 0.0151(10) Uani 1 1 d . . .
O9 O 0.3984(4) 0.2976(3) 0.5428(2) 0.0170(10) Uani 1 1 d . . .
O4 O 0.0490(4) 0.8203(3) -0.1054(2) 0.0198(11) Uani 1 1 d . . .
O6 O 0.1651(4) 1.0139(3) -0.1065(2) 0.0230(11) Uani 1 1 d . . .
O11 O 0.6647(5) 0.4289(3) 0.5892(2) 0.0243(12) Uani 1 1 d . . .
O3 O -0.0695(5) 0.7281(3) 0.0197(3) 0.0252(12) Uani 1 1 d . . .
O7 O 0.3045(5) 0.1371(3) 0.4303(2) 0.0250(12) Uani 1 1 d . . .
O8 O 0.5761(5) 0.2455(3) 0.4152(2) 0.0231(11) Uani 1 1 d . . .
O1 O 0.1935(6) 0.6471(4) 0.0745(3) 0.0439(16) Uani 1 1 d . . .
C31 C 0.4857(7) 0.6227(5) 0.7264(3) 0.0180(15) Uani 1 1 d . . .
H31 H 0.4043 0.6557 0.7155 0.022 Uiso 1 1 calc R . .
C6 C 0.1640(7) 0.8391(5) 0.1806(3) 0.0221(16) Uani 1 1 d . . .
H6 H 0.1649 0.7729 0.1800 0.026 Uiso 1 1 calc R . .
C15 C 0.2630(6) 0.9617(5) -0.1358(4) 0.0233(17) Uani 1 1 d . . .
H15 H 0.2260 0.9008 -0.1486 0.028 Uiso 1 1 calc R . .
C29 C 0.8747(8) 0.4981(6) 0.6099(4) 0.033(2) Uani 1 1 d . . .
C25 C 0.3202(7) 0.2405(5) 0.5793(3) 0.0217(16) Uani 1 1 d . . .
H25 H 0.3173 0.1808 0.5531 0.026 Uiso 1 1 calc R . .
C9 C -0.1840(7) 0.7604(5) 0.0503(4) 0.0275(18) Uani 1 1 d . . .
H9 H -0.1666 0.8213 0.0729 0.033 Uiso 1 1 calc R . .
C22 C 0.6927(6) 0.2658(5) 0.4541(4) 0.0185(15) Uani 1 1 d . . .
H22 H 0.6731 0.3079 0.4950 0.022 Uiso 1 1 calc R . .
C28 C 0.7581(7) 0.4517(5) 0.6423(4) 0.0218(16) Uani 1 1 d . . .
H28 H 0.7183 0.4933 0.6785 0.026 Uiso 1 1 calc R . .
C27 C 0.7980(8) 0.3681(5) 0.6756(4) 0.0312(19) Uani 1 1 d . . .
C8 C -0.2224(9) 0.6969(6) 0.1059(5) 0.041(2) Uani 1 1 d . . .
C23 C 0.7904(7) 0.3095(5) 0.4078(4) 0.0268(18) Uani 1 1 d . . .
C30 C 0.5827(8) 0.6871(5) 0.7667(4) 0.0278(18) Uani 1 1 d . . .
C14 C 0.3738(8) 0.9563(6) -0.0826(4) 0.0293(19) Uani 1 1 d . . .
C10 C -0.2866(8) 0.7636(6) -0.0071(5) 0.035(2) Uani 1 1 d . . .
C24 C 0.3846(8) 0.2316(6) 0.6513(4) 0.032(2) Uani 1 1 d . . .
C26 C 0.1819(8) 0.2733(6) 0.5848(4) 0.035(2) Uani 1 1 d . . .
C7 C 0.0938(8) 0.8756(6) 0.2458(4) 0.032(2) Uani 1 1 d . . .
C21 C 0.7441(8) 0.1800(6) 0.4806(5) 0.036(2) Uani 1 1 d . . .
C16 C 0.3121(8) 1.0021(8) -0.2016(4) 0.045(3) Uani 1 1 d . . .
F32 F 0.4054(5) 0.3100(3) 0.6866(2) 0.0393(12) Uani 1 1 d . . .
F16 F -0.0712(4) 0.7280(3) -0.2717(2) 0.0312(11) Uani 1 1 d . . .
F30 F 0.7470(4) 0.3887(3) 0.3910(2) 0.0374(12) Uani 1 1 d . . .
F36 F 0.1354(4) 0.2859(3) 0.5198(2) 0.0362(12) Uani 1 1 d . . .
F6 F 0.0746(4) 0.9639(3) 0.2450(2) 0.0353(11) Uani 1 1 d . . .
F17 F -0.1491(4) 0.8361(3) -0.2068(2) 0.0338(11) Uani 1 1 d . . .
F43 F 0.6180(4) 0.7513(3) 0.7260(2) 0.0345(11) Uani 1 1 d . . .
F18 F 0.0465(4) 0.8463(3) -0.2460(2) 0.0332(11) Uani 1 1 d . . .
F47 F 0.4042(5) 0.5692(3) 0.8315(2) 0.0394(12) Uani 1 1 d . . .
F28 F 0.9077(4) 0.3255(4) 0.4380(3) 0.0464(14) Uani 1 1 d . . .
F23 F 0.2121(5) 1.0035(4) -0.2484(2) 0.0552(16) Uani 1 1 d . . .
F13 F 0.1624(5) 0.6587(3) -0.1063(2) 0.0438(13) Uani 1 1 d . . .
F38 F 0.6978(5) 0.3372(3) 0.7100(3) 0.0522(15) Uani 1 1 d . . .
F1 F 0.3578(4) 0.8459(3) 0.1171(2) 0.0378(12) Uani 1 1 d . . .
F44 F 0.6927(4) 0.6472(3) 0.7858(2) 0.0420(13) Uani 1 1 d . . .
F14 F 0.2292(4) 0.7319(3) -0.1918(2) 0.0428(13) Uani 1 1 d . . .
F46 F 0.5437(5) 0.4879(3) 0.7753(2) 0.0459(14) Uani 1 1 d . . .
F39 F 0.8359(5) 0.3058(3) 0.6301(3) 0.0481(14) Uani 1 1 d . . .
F31 F 0.5007(5) 0.1938(3) 0.6433(2) 0.0453(13) Uani 1 1 d . . .
F48 F 0.3477(5) 0.4987(3) 0.7342(2) 0.0422(13) Uani 1 1 d . . .
F20 F 0.3275(4) 0.9202(4) -0.0252(2) 0.0480(15) Uani 1 1 d . . .
F45 F 0.5316(5) 0.7255(3) 0.8246(2) 0.0406(12) Uani 1 1 d . . .
F11 F -0.3021(5) 0.6876(4) -0.0459(2) 0.0455(13) Uani 1 1 d . . .
F15 F 0.0963(5) 0.6215(3) -0.2109(2) 0.0485(14) Uani 1 1 d . . .
F41 F 0.9347(5) 0.4485(4) 0.5625(2) 0.0478(14) Uani 1 1 d . . .
F26 F 0.8617(5) 0.1899(3) 0.5115(3) 0.0432(13) Uani 1 1 d . . .
F2 F 0.3116(5) 0.9632(3) 0.1812(3) 0.0439(13) Uani 1 1 d . . .
F19 F 0.4269(4) 1.0335(3) -0.0604(2) 0.0438(13) Uani 1 1 d . . .
F12 F -0.2527(4) 0.8259(4) -0.0507(3) 0.0516(15) Uani 1 1 d . . .
F4 F 0.1616(5) 0.8638(3) 0.3049(2) 0.0464(14) Uani 1 1 d . . .
F9 F -0.2458(5) 0.6145(3) 0.0798(3) 0.0520(14) Uani 1 1 d . . .
F34 F 0.1757(5) 0.3519(4) 0.6207(3) 0.0534(15) Uani 1 1 d . . .
F10 F -0.4055(4) 0.7851(4) 0.0167(3) 0.0516(14) Uani 1 1 d . . .
F33 F 0.3121(5) 0.1804(4) 0.6901(2) 0.0547(15) Uani 1 1 d . . .
F5 F -0.0231(5) 0.8368(3) 0.2502(2) 0.0462(14) Uani 1 1 d . . .
F3 F 0.3817(5) 0.8487(4) 0.2294(2) 0.0530(15) Uani 1 1 d . . .
F27 F 0.7536(5) 0.1166(3) 0.4286(3) 0.0567(15) Uani 1 1 d . . .
F29 F 0.8091(5) 0.2633(4) 0.3476(2) 0.0544(15) Uani 1 1 d . . .
F25 F 0.6616(5) 0.1510(3) 0.5272(3) 0.0538(15) Uani 1 1 d . . .
F42 F 0.8316(4) 0.5692(3) 0.5778(3) 0.0550(16) Uani 1 1 d . . .
F35 F 0.0995(5) 0.2183(4) 0.6120(3) 0.0611(18) Uani 1 1 d . . .
F37 F 0.8971(5) 0.3837(4) 0.7223(3) 0.0615(17) Uani 1 1 d . . .
C11 C 0.1242(9) 0.6902(5) -0.1668(4) 0.031(2) Uani 1 1 d . . .
F7 F -0.1286(6) 0.6956(4) 0.1538(3) 0.0649(18) Uani 1 1 d . . .
F21 F 0.4701(5) 0.9048(4) -0.1059(3) 0.0634(17) Uani 1 1 d . . .
F40 F 0.9637(5) 0.5280(4) 0.6578(3) 0.0595(16) Uani 1 1 d . . .
F8 F -0.3318(6) 0.7231(4) 0.1388(3) 0.0674(18) Uani 1 1 d . . .
C13 C -0.0386(7) 0.7900(5) -0.2211(4) 0.0234(17) Uani 1 1 d . . .
F22 F 0.3537(5) 1.0860(4) -0.1884(3) 0.071(2) Uani 1 1 d . . .
C12 C 0.0097(7) 0.7525(5) -0.1544(4) 0.0224(17) Uani 1 1 d . . .
H12 H -0.0648 0.7183 -0.1347 0.027 Uiso 1 1 calc R . .
C18 C 0.3872(9) 0.0638(6) 0.4370(5) 0.046(2) Uani 1 1 d . . .
H18A H 0.3352 0.0155 0.4565 0.055 Uiso 1 1 calc R . .
H18B H 0.4591 0.0817 0.4711 0.055 Uiso 1 1 calc R . .
C19 C 0.1844(8) 0.1174(6) 0.3913(4) 0.040(2) Uani 1 1 d . . .
H19A H 0.2062 0.0910 0.3443 0.048 Uiso 1 1 calc R . .
H19B H 0.1389 0.1736 0.3849 0.048 Uiso 1 1 calc R . .
F24 F 0.4055(5) 0.9579(6) -0.2305(3) 0.094(3) Uani 1 1 d . . .
C20 C 0.0906(8) 0.0545(6) 0.4255(5) 0.051(3) Uani 1 1 d . . .
H20A H 0.1271 -0.0051 0.4232 0.076 Uiso 1 1 calc R . .
H20B H 0.0050 0.0527 0.4007 0.076 Uiso 1 1 calc R . .
H20C H 0.0792 0.0753 0.4746 0.076 Uiso 1 1 calc R . .
C32 C 0.4466(8) 0.5455(5) 0.7683(4) 0.0278(19) Uani 1 1 d . . .
C2 C 0.3301(9) 0.6299(7) 0.0816(6) 0.058(3) Uani 1 1 d . . .
H2A H 0.3758 0.6863 0.0981 0.069 Uiso 1 1 calc R . .
H2B H 0.3407 0.5885 0.1192 0.069 Uiso 1 1 calc R . .
C17 C 0.4467(10) 0.0285(7) 0.3706(5) 0.065(3) Uani 1 1 d . . .
H17A H 0.3767 0.0128 0.3356 0.098 Uiso 1 1 calc R . .
H17B H 0.4970 -0.0243 0.3793 0.098 Uiso 1 1 calc R . .
H17C H 0.5057 0.0739 0.3531 0.098 Uiso 1 1 calc R . .
C3 C 0.1158(10) 0.5651(7) 0.0600(7) 0.077(4) Uani 1 1 d . . .
H3A H 0.0235 0.5815 0.0505 0.093 Uiso 1 1 calc R . .
H3B H 0.1486 0.5349 0.0164 0.093 Uiso 1 1 calc R . .
C4 C 0.1143(16) 0.5046(8) 0.1108(7) 0.130(7) Uani 1 1 d . . .
H4A H 0.0728 0.5308 0.1530 0.195 Uiso 1 1 calc R . .
H4B H 0.2049 0.4888 0.1224 0.195 Uiso 1 1 calc R . .
H4C H 0.0642 0.4512 0.0932 0.195 Uiso 1 1 calc R . .
C5 C 0.3036(8) 0.8747(6) 0.1785(4) 0.0308(19) Uani 1 1 d . . .
C1 C 0.3969(17) 0.5942(13) 0.0220(10) 0.192(10) Uani 1 1 d . . .
H1A H 0.3820 0.5297 0.0170 0.288 Uiso 1 1 calc R . .
H1B H 0.4916 0.6075 0.0279 0.288 Uiso 1 1 calc R . .
H1C H 0.3633 0.6205 -0.0200 0.288 Uiso 1 1 calc R . .
O5 O 0.0217(4) 0.9213(3) 0.0077(2) 0.0199(11) Uani 1 1 d . . .

loop_
_atom_site_aniso_label
_atom_site_aniso_U_11
_atom_site_aniso_U_22
_atom_site_aniso_U_33
_atom_site_aniso_U_23
_atom_site_aniso_U_13
_atom_site_aniso_U_12
Bi1 0.02205(15) 0.01304(14) 0.01826(14) 0.00335(10) -0.00271(10) 0.00093(11)
Bi2 0.01892(14) 0.01475(14) 0.01278(13) 0.00256(10) -0.00254(10) -0.00098(11)
Bi3 0.01804(14) 0.01072(13) 0.01668(13) 0.00139(10) -0.00218(10) -0.00115(10)
Bi4 0.01941(14) 0.01211(13) 0.01317(13) 0.00344(10) 0.00019(10) -0.00133(11)
O12 0.026(3) 0.013(3) 0.013(2) -0.0002(19) 0.0007(19) 0.001(2)
O2 0.020(3) 0.019(3) 0.014(2) 0.004(2) -0.0040(19) 0.001(2)
O10 0.026(3) 0.010(2) 0.009(2) 0.0008(18) -0.0025(18) -0.005(2)
O9 0.020(3) 0.015(3) 0.016(2) 0.0056(19) 0.0017(19) -0.002(2)
O4 0.026(3) 0.018(3) 0.016(2) 0.001(2) 0.000(2) 0.000(2)
O6 0.019(3) 0.017(3) 0.034(3) 0.006(2) 0.002(2) -0.005(2)
O11 0.027(3) 0.029(3) 0.016(3) 0.000(2) -0.008(2) 0.006(2)
O3 0.023(3) 0.019(3) 0.032(3) 0.000(2) -0.005(2) -0.002(2)
O7 0.032(3) 0.013(3) 0.030(3) 0.001(2) -0.005(2) -0.002(2)
O8 0.025(3) 0.014(3) 0.029(3) -0.006(2) -0.004(2) 0.002(2)
O1 0.041(4) 0.028(4) 0.064(4) 0.017(3) -0.016(3) -0.008(3)
C31 0.020(4) 0.024(4) 0.009(3) -0.005(3) -0.009(3) 0.001(3)
C6 0.023(4) 0.021(4) 0.021(4) 0.002(3) -0.009(3) -0.006(3)
C15 0.014(4) 0.029(5) 0.027(4) 0.003(3) 0.000(3) -0.006(3)
C29 0.027(5) 0.027(5) 0.047(5) 0.010(4) 0.000(4) 0.003(4)
C25 0.027(4) 0.018(4) 0.020(4) 0.009(3) -0.005(3) -0.008(3)
C9 0.024(4) 0.026(5) 0.032(4) 0.001(3) 0.003(3) -0.007(3)
C22 0.016(4) 0.017(4) 0.023(4) 0.003(3) -0.002(3) 0.003(3)
C28 0.017(4) 0.026(4) 0.023(4) 0.005(3) -0.001(3) 0.002(3)
C27 0.039(5) 0.024(5) 0.031(5) 0.003(4) 0.000(4) 0.000(4)
C8 0.046(6) 0.040(6) 0.037(5) 0.006(4) -0.004(4) -0.019(5)
C23 0.025(4) 0.032(5) 0.024(4) 0.004(3) 0.001(3) 0.005(4)
C30 0.032(5) 0.031(5) 0.019(4) -0.009(3) -0.005(3) 0.005(4)
C14 0.026(4) 0.030(5) 0.033(5) 0.016(4) -0.008(3) -0.009(4)
C10 0.023(5) 0.031(5) 0.051(6) 0.004(4) 0.002(4) 0.001(4)
C24 0.035(5) 0.029(5) 0.034(5) 0.016(4) -0.001(4) 0.003(4)
C26 0.025(5) 0.041(6) 0.041(5) 0.016(4) -0.004(4) -0.005(4)
C7 0.044(5) 0.030(5) 0.024(4) 0.010(4) -0.004(4) -0.003(4)
C21 0.030(5) 0.026(5) 0.052(6) 0.007(4) -0.001(4) 0.005(4)
C16 0.024(5) 0.077(8) 0.034(5) 0.019(5) -0.004(4) -0.008(5)
F32 0.065(3) 0.035(3) 0.017(2) -0.001(2) -0.009(2) -0.008(3)
F16 0.044(3) 0.024(3) 0.024(2) -0.0053(19) -0.007(2) -0.003(2)
F30 0.026(3) 0.038(3) 0.051(3) 0.023(2) 0.002(2) -0.005(2)
F36 0.023(2) 0.058(4) 0.029(3) 0.018(2) -0.0040(19) 0.005(2)
F6 0.050(3) 0.029(3) 0.027(3) 0.004(2) 0.000(2) 0.004(2)
F17 0.029(3) 0.034(3) 0.037(3) -0.008(2) -0.006(2) 0.006(2)
F43 0.047(3) 0.028(3) 0.027(3) -0.003(2) -0.011(2) -0.014(2)
F18 0.037(3) 0.034(3) 0.028(2) 0.007(2) -0.007(2) -0.009(2)
F47 0.060(3) 0.042(3) 0.018(2) 0.002(2) 0.016(2) 0.009(3)
F28 0.018(3) 0.063(4) 0.060(3) 0.020(3) -0.010(2) -0.011(2)
F23 0.040(3) 0.096(5) 0.031(3) 0.024(3) -0.005(2) -0.022(3)
F13 0.063(3) 0.036(3) 0.034(3) 0.005(2) -0.008(2) 0.021(3)
F38 0.053(3) 0.042(3) 0.067(4) 0.031(3) 0.016(3) 0.005(3)
F1 0.022(2) 0.047(3) 0.045(3) 0.009(2) 0.002(2) -0.003(2)
F44 0.033(3) 0.058(4) 0.035(3) 0.001(2) -0.017(2) 0.004(3)
F14 0.034(3) 0.051(4) 0.044(3) 0.003(2) 0.007(2) 0.009(3)
F46 0.062(3) 0.029(3) 0.051(3) 0.022(2) 0.015(3) 0.025(3)
F39 0.060(4) 0.025(3) 0.060(3) 0.004(3) 0.001(3) 0.019(3)
F31 0.050(3) 0.042(3) 0.046(3) 0.016(2) -0.015(2) 0.012(3)
F48 0.056(3) 0.040(3) 0.029(3) 0.000(2) 0.012(2) -0.022(3)
F20 0.034(3) 0.064(4) 0.049(3) 0.036(3) -0.014(2) -0.021(3)
F45 0.050(3) 0.043(3) 0.026(3) -0.012(2) -0.001(2) -0.003(3)
F11 0.043(3) 0.046(4) 0.046(3) -0.003(3) -0.023(2) -0.003(3)
F15 0.076(4) 0.029(3) 0.038(3) -0.016(2) -0.012(3) 0.021(3)
F41 0.039(3) 0.056(4) 0.050(3) 0.009(3) 0.021(2) 0.013(3)
F26 0.037(3) 0.035(3) 0.058(3) 0.012(3) -0.011(2) 0.012(2)
F2 0.042(3) 0.031(3) 0.059(3) 0.012(2) -0.006(2) -0.019(2)
F19 0.037(3) 0.047(4) 0.048(3) 0.012(3) -0.014(2) -0.017(3)
F12 0.037(3) 0.065(4) 0.057(3) 0.040(3) -0.008(2) -0.001(3)
F4 0.078(4) 0.046(3) 0.016(2) 0.011(2) -0.012(2) 0.003(3)
F9 0.074(4) 0.029(3) 0.053(3) 0.012(3) -0.006(3) -0.029(3)
F34 0.050(3) 0.063(4) 0.047(3) -0.009(3) 0.005(2) 0.027(3)
F10 0.028(3) 0.053(4) 0.075(4) 0.013(3) 0.006(3) -0.001(3)
F33 0.072(4) 0.054(4) 0.041(3) 0.034(3) -0.004(3) -0.025(3)
F5 0.045(3) 0.054(4) 0.039(3) 0.008(2) 0.013(2) -0.018(3)
F3 0.040(3) 0.077(4) 0.045(3) 0.028(3) -0.023(2) -0.006(3)
F27 0.061(4) 0.028(3) 0.078(4) -0.018(3) -0.014(3) 0.019(3)
F29 0.051(3) 0.074(4) 0.037(3) -0.012(3) 0.025(2) -0.002(3)
F25 0.050(3) 0.037(3) 0.079(4) 0.031(3) 0.008(3) 0.000(3)
F42 0.033(3) 0.040(3) 0.099(4) 0.044(3) 0.020(3) 0.010(2)
F35 0.031(3) 0.098(5) 0.060(4) 0.041(3) 0.012(2) -0.014(3)
F37 0.064(4) 0.067(4) 0.054(4) 0.022(3) -0.039(3) 0.001(3)
C11 0.049(6) 0.021(5) 0.023(4) -0.006(3) -0.011(4) 0.014(4)
F7 0.087(4) 0.072(5) 0.036(3) 0.025(3) -0.022(3) -0.043(4)
F21 0.040(3) 0.073(5) 0.077(4) 0.003(3) -0.010(3) 0.027(3)
F40 0.033(3) 0.064(4) 0.080(4) 0.004(3) -0.018(3) -0.018(3)
F8 0.076(4) 0.074(5) 0.052(4) 0.005(3) 0.031(3) -0.018(3)
C13 0.029(4) 0.018(4) 0.023(4) -0.002(3) -0.005(3) 0.006(3)
F22 0.065(4) 0.089(5) 0.063(4) 0.052(4) -0.021(3) -0.050(4)
C12 0.026(4) 0.021(4) 0.021(4) 0.002(3) 0.001(3) 0.002(3)
C18 0.048(6) 0.020(5) 0.072(7) 0.018(5) 0.007(5) 0.008(4)
C19 0.045(6) 0.030(5) 0.042(5) -0.009(4) -0.012(4) -0.008(4)
F24 0.041(4) 0.189(9) 0.054(4) 0.017(4) 0.030(3) 0.022(4)
C20 0.035(5) 0.040(6) 0.076(7) -0.005(5) -0.004(5) -0.006(5)
C32 0.037(5) 0.028(5) 0.019(4) 0.003(3) 0.005(3) 0.006(4)
C2 0.045(7) 0.050(7) 0.080(8) 0.018(6) -0.015(6) 0.002(5)
C17 0.073(8) 0.040(7) 0.080(8) -0.022(6) 0.029(6) -0.010(6)
C3 0.052(7) 0.037(7) 0.148(12) 0.041(8) -0.010(7) 0.003(6)
C4 0.238(19) 0.044(9) 0.105(12) 0.023(8) -0.070(12) -0.049(11)
C5 0.029(5) 0.033(5) 0.032(5) 0.015(4) -0.010(4) -0.005(4)
C1 0.116(15) 0.20(2) 0.24(2) -0.122(19) -0.019(15) 0.029(15)
O5 0.028(3) 0.017(3) 0.016(2) 0.004(2) -0.004(2) 0.003(2)

loop_
_atom_type_symbol
_atom_type_description
_atom_type_scat_dispersion_real
_atom_type_scat_dispersion_imag
_atom_type_scat_source
C C 0.0033 0.0016 'International Tables Vol C Tables 4.2.6.8 and 6.1.1.4'
H H 0.0000 0.0000 'International Tables Vol C Tables 4.2.6.8 and 6.1.1.4'
O O 0.0106 0.0060 'International Tables Vol C Tables 4.2.6.8 and 6.1.1.4'
F F 0.0171 0.0103 'International Tables Vol C Tables 4.2.6.8 and 6.1.1.4'
Bi Bi -4.1077 10.2566 'International Tables Vol C Tables 4.2.6.8 and 6.1.1.4'

loop_
_geom_angle_atom_site_label_1
_geom_angle_atom_site_label_2
_geom_angle_atom_site_label_3
_geom_angle
_geom_angle_site_symmetry_1
_geom_angle_site_symmetry_3
_geom_angle_publ_flag
O3 Bi1 O5 94.20(18) . . ?
O3 Bi1 O2 94.34(18) . . ?
O5 Bi1 O2 70.73(16) . . ?
O3 Bi1 O4 86.48(17) . . ?
O5 Bi1 O4 68.69(16) . . ?
O2 Bi1 O4 139.36(16) . . ?
O3 Bi1 O1 80.57(18) . . ?
O5 Bi1 O1 159.35(17) . . ?
O2 Bi1 O1 89.64(17) . . ?
O4 Bi1 O1 130.28(17) . . ?
O6 Bi2 O5 92.55(18) . . ?
O6 Bi2 O5 83.99(18) . 2_575 ?
O5 Bi2 O5 69.9(2) . 2_575 ?
O6 Bi2 O4 86.85(17) . . ?
O5 Bi2 O4 68.00(16) . . ?
O5 Bi2 O4 136.39(15) 2_575 . ?
O6 Bi2 O2 85.61(16) . 2_575 ?
O5 Bi2 O2 131.25(16) . 2_575 ?
O5 Bi2 O2 61.41(14) 2_575 2_575 ?
O4 Bi2 O2 159.60(13) . 2_575 ?
O6 Bi2 Bi2 87.86(13) . 2_575 ?
O5 Bi2 Bi2 35.22(13) . 2_575 ?
O5 Bi2 Bi2 34.72(11) 2_575 2_575 ?
O4 Bi2 Bi2 102.56(10) . 2_575 ?
O2 Bi2 Bi2 96.08(9) 2_575 2_575 ?
O8 Bi3 O10 92.91(18) . . ?
O8 Bi3 O9 94.39(17) . . ?
O10 Bi3 O9 71.89(16) . . ?
O8 Bi3 O12 88.36(16) . 2_666 ?
O10 Bi3 O12 68.87(15) . 2_666 ?
O9 Bi3 O12 140.76(16) . 2_666 ?
O8 Bi3 O7 83.79(17) . . ?
O10 Bi3 O7 153.93(15) . . ?
O9 Bi3 O7 82.55(16) . . ?
O12 Bi3 O7 136.55(15) 2_666 . ?
O11 Bi4 O10 91.82(18) . 2_666 ?
O11 Bi4 O10 83.41(17) . . ?
O10 Bi4 O10 69.54(19) 2_666 . ?
O11 Bi4 O12 85.66(17) . . ?
O10 Bi4 O12 70.23(15) 2_666 . ?
O10 Bi4 O12 137.80(15) . . ?
O11 Bi4 O9 88.95(17) . . ?
O10 Bi4 O9 130.24(14) 2_666 . ?
O10 Bi4 O9 61.14(14) . . ?
O12 Bi4 O9 159.08(13) . . ?
O11 Bi4 Bi4 87.03(12) . 2_666 ?
O10 Bi4 Bi4 35.38(11) 2_666 2_666 ?
O10 Bi4 Bi4 34.16(11) . 2_666 ?
O12 Bi4 Bi4 104.78(10) . 2_666 ?
O9 Bi4 Bi4 95.10(8) . 2_666 ?
C31 O12 Bi4 127.6(4) . . ?
C31 O12 Bi3 122.4(4) . 2_666 ?
Bi4 O12 Bi3 97.95(15) . 2_666 ?
C6 O2 Bi1 123.6(4) . . ?
C6 O2 Bi2 128.0(4) . 2_575 ?
Bi1 O2 Bi2 100.83(15) . 2_575 ?
Bi3 O10 Bi4 122.42(19) . 2_666 ?
Bi3 O10 Bi4 123.84(19) . . ?
Bi4 O10 Bi4 110.47(19) 2_666 . ?
C25 O9 Bi3 125.4(4) . . ?
C25 O9 Bi4 126.2(4) . . ?
Bi3 O9 Bi4 100.74(15) . . ?
C12 O4 Bi1 123.5(4) . . ?
C12 O4 Bi2 129.4(4) . . ?
Bi1 O4 Bi2 99.71(17) . . ?
C15 O6 Bi2 126.0(4) . . ?
C28 O11 Bi4 127.1(4) . . ?
C9 O3 Bi1 126.1(5) . . ?
C18 O7 C19 114.9(6) . . ?
C18 O7 Bi3 123.2(5) . . ?
C19 O7 Bi3 115.2(4) . . ?
C22 O8 Bi3 127.0(4) . . ?
C2 O1 C3 111.5(7) . . ?
C2 O1 Bi1 121.1(5) . . ?
C3 O1 Bi1 117.9(5) . . ?
O12 C31 C32 110.7(6) . . ?
O12 C31 C30 109.2(6) . . ?
C32 C31 C30 112.3(6) . . ?
O2 C6 C5 109.6(5) . . ?
O2 C6 C7 107.8(6) . . ?
C5 C6 C7 111.8(7) . . ?
O6 C15 C14 109.0(6) . . ?
O6 C15 C16 109.3(6) . . ?
C14 C15 C16 110.8(6) . . ?
F41 C29 F40 107.8(7) . . ?
F41 C29 F42 106.5(7) . . ?
F40 C29 F42 106.9(7) . . ?
F41 C29 C28 114.0(7) . . ?
F40 C29 C28 112.0(7) . . ?
F42 C29 C28 109.3(6) . . ?
O9 C25 C26 110.8(6) . . ?
O9 C25 C24 108.3(6) . . ?
C26 C25 C24 112.1(6) . . ?
O3 C9 C10 107.4(6) . . ?
O3 C9 C8 106.9(6) . . ?
C10 C9 C8 112.9(7) . . ?
O8 C22 C23 108.8(6) . . ?
O8 C22 C21 108.1(6) . . ?
C23 C22 C21 112.2(6) . . ?
O11 C28 C27 108.7(6) . . ?
O11 C28 C29 108.1(6) . . ?
C27 C28 C29 112.1(6) . . ?
F39 C27 F38 108.6(7) . . ?
F39 C27 F37 107.0(7) . . ?
F38 C27 F37 106.7(7) . . ?
F39 C27 C28 113.1(6) . . ?
F38 C27 C28 109.3(6) . . ?
F37 C27 C28 111.9(7) . . ?
F7 C8 F9 108.2(8) . . ?
F7 C8 F8 106.9(8) . . ?
F9 C8 F8 106.7(7) . . ?
F7 C8 C9 110.2(7) . . ?
F9 C8 C9 113.3(7) . . ?
F8 C8 C9 111.2(7) . . ?
F29 C23 F28 107.2(6) . . ?
F29 C23 F30 106.0(6) . . ?
F28 C23 F30 105.7(7) . . ?
F29 C23 C22 113.4(7) . . ?
F28 C23 C22 113.6(6) . . ?
F30 C23 C22 110.3(6) . . ?
F43 C30 F45 107.7(6) . . ?
F43 C30 F44 107.4(6) . . ?
F45 C30 F44 107.4(6) . . ?
F43 C30 C31 109.4(6) . . ?
F45 C30 C31 112.7(6) . . ?
F44 C30 C31 112.0(7) . . ?
F19 C14 F21 107.7(6) . . ?
F19 C14 F20 105.9(7) . . ?
F21 C14 F20 106.4(6) . . ?
F19 C14 C15 114.2(7) . . ?
F21 C14 C15 112.8(7) . . ?
F20 C14 C15 109.4(6) . . ?
F11 C10 F10 106.9(7) . . ?
F11 C10 F12 107.0(7) . . ?
F10 C10 F12 106.2(6) . . ?
F11 C10 C9 113.4(7) . . ?
F10 C10 C9 113.0(7) . . ?
F12 C10 C9 110.0(7) . . ?
F31 C24 F33 107.3(6) . . ?
F31 C24 F32 107.6(7) . . ?
F33 C24 F32 108.7(7) . . ?
F31 C24 C25 109.3(6) . . ?
F33 C24 C25 111.5(7) . . ?
F32 C24 C25 112.2(6) . . ?
F35 C26 F34 108.3(7) . . ?
F35 C26 F36 106.9(7) . . ?
F34 C26 F36 105.8(7) . . ?
F35 C26 C25 114.1(7) . . ?
F34 C26 C25 112.7(7) . . ?
F36 C26 C25 108.6(6) . . ?
F5 C7 F4 107.8(6) . . ?
F5 C7 F6 107.2(7) . . ?
F4 C7 F6 106.3(7) . . ?
F5 C7 C6 110.7(7) . . ?
F4 C7 C6 112.6(7) . . ?
F6 C7 C6 111.9(6) . . ?
F26 C21 F25 107.5(7) . . ?
F26 C21 F27 107.0(7) . . ?
F25 C21 F27 108.2(7) . . ?
F26 C21 C22 113.1(7) . . ?
F25 C21 C22 109.1(6) . . ?
F27 C21 C22 111.7(7) . . ?
F24 C16 F22 108.6(8) . . ?
F24 C16 F23 108.0(8) . . ?
F22 C16 F23 106.5(8) . . ?
F24 C16 C15 112.5(8) . . ?
F22 C16 C15 111.8(8) . . ?
F23 C16 C15 109.2(7) . . ?
F15 C11 F13 107.2(7) . . ?
F15 C11 F14 106.7(6) . . ?
F13 C11 F14 106.9(7) . . ?
F15 C11 C12 114.0(7) . . ?
F13 C11 C12 109.8(6) . . ?
F14 C11 C12 111.9(6) . . ?
F18 C13 F16 108.6(6) . . ?
F18 C13 F17 106.5(6) . . ?
F16 C13 F17 106.8(6) . . ?
F18 C13 C12 113.0(6) . . ?
F16 C13 C12 113.3(6) . . ?
F17 C13 C12 108.3(6) . . ?
O4 C12 C13 110.4(6) . . ?
O4 C12 C11 108.8(6) . . ?
C13 C12 C11 112.3(6) . . ?
O7 C18 C17 114.9(8) . . ?
O7 C19 C20 114.1(7) . . ?
F47 C32 F46 107.8(6) . . ?
F47 C32 F48 106.8(6) . . ?
F46 C32 F48 105.5(7) . . ?
F47 C32 C31 113.9(7) . . ?
F46 C32 C31 113.1(6) . . ?
F48 C32 C31 109.0(6) . . ?
C1 C2 O1 118.4(11) . . ?
C4 C3 O1 117.8(11) . . ?
F3 C5 F2 107.2(7) . . ?
F3 C5 F1 106.8(7) . . ?
F2 C5 F1 106.1(6) . . ?
F3 C5 C6 113.9(6) . . ?
F2 C5 C6 113.1(7) . . ?
F1 C5 C6 109.3(7) . . ?
Bi1 O5 Bi2 123.2(2) . . ?
Bi1 O5 Bi2 124.1(2) . 2_575 ?
Bi2 O5 Bi2 110.1(2) . 2_575 ?

loop_
_geom_bond_atom_site_label_1
_geom_bond_atom_site_label_2
_geom_bond_distance
_geom_bond_site_symmetry_2
_geom_bond_publ_flag
Bi1 O3 2.072(5) . ?
Bi1 O5 2.115(4) . ?
Bi1 O2 2.218(4) . ?
Bi1 O4 2.438(4) . ?
Bi1 O1 2.738(5) . ?
Bi2 O6 2.084(4) . ?
Bi2 O5 2.138(4) . ?
Bi2 O5 2.165(5) 2_575 ?
Bi2 O4 2.456(5) . ?
Bi2 O2 2.674(4) 2_575 ?
Bi2 Bi2 3.5268(5) 2_575 ?
Bi3 O8 2.064(5) . ?
Bi3 O10 2.108(4) . ?
Bi3 O9 2.201(4) . ?
Bi3 O12 2.498(4) 2_666 ?
Bi3 O7 2.683(5) . ?
Bi4 O11 2.080(5) . ?
Bi4 O10 2.125(4) 2_666 ?
Bi4 O10 2.192(4) . ?
Bi4 O12 2.419(5) . ?
Bi4 O9 2.707(5) . ?
Bi4 Bi4 3.5464(5) 2_666 ?
O12 C31 1.395(7) . ?
O12 Bi3 2.498(4) 2_666 ?
O2 C6 1.396(8) . ?
O2 Bi2 2.674(4) 2_575 ?
O10 Bi4 2.125(4) 2_666 ?
O9 C25 1.393(7) . ?
O4 C12 1.385(8) . ?
O6 C15 1.385(8) . ?
O11 C28 1.395(8) . ?
O3 C9 1.394(8) . ?
O7 C18 1.415(9) . ?
O7 C19 1.430(9) . ?
O8 C22 1.403(8) . ?
O1 C2 1.422(10) . ?
O1 C3 1.460(12) . ?
C31 C32 1.512(10) . ?
C31 C30 1.528(10) . ?
C6 C5 1.507(10) . ?
C6 C7 1.524(10) . ?
C15 C14 1.508(10) . ?
C15 C16 1.524(10) . ?
C29 F41 1.304(9) . ?
C29 F40 1.323(9) . ?
C29 F42 1.351(9) . ?
C29 C28 1.527(10) . ?
C25 C26 1.502(10) . ?
C25 C24 1.529(10) . ?
C9 C10 1.503(11) . ?
C9 C8 1.531(11) . ?
C22 C23 1.514(9) . ?
C22 C21 1.523(10) . ?
C28 C27 1.513(10) . ?
C27 F39 1.307(9) . ?
C27 F38 1.316(9) . ?
C27 F37 1.338(9) . ?
C8 F7 1.310(10) . ?
C8 F9 1.324(10) . ?
C8 F8 1.340(10) . ?
C23 F29 1.323(8) . ?
C23 F28 1.323(8) . ?
C23 F30 1.341(8) . ?
C30 F43 1.332(9) . ?
C30 F45 1.334(8) . ?
C30 F44 1.337(8) . ?
C14 F19 1.314(9) . ?
C14 F21 1.327(9) . ?
C14 F20 1.347(8) . ?
C10 F11 1.327(10) . ?
C10 F10 1.337(8) . ?
C10 F12 1.344(9) . ?
C24 F31 1.328(9) . ?
C24 F33 1.330(8) . ?
C24 F32 1.332(9) . ?
C26 F35 1.307(9) . ?
C26 F34 1.333(10) . ?
C26 F36 1.348(9) . ?
C7 F5 1.318(9) . ?
C7 F4 1.338(8) . ?
C7 F6 1.354(9) . ?
C21 F26 1.322(9) . ?
C21 F25 1.324(9) . ?
C21 F27 1.338(10) . ?
C16 F24 1.284(10) . ?
C16 F22 1.332(11) . ?
C16 F23 1.343(9) . ?
F16 C13 1.330(8) . ?
F17 C13 1.356(8) . ?
F18 C13 1.317(8) . ?
F47 C32 1.320(8) . ?
F13 C11 1.335(8) . ?
F1 C5 1.355(9) . ?
F14 C11 1.339(9) . ?
F46 C32 1.340(8) . ?
F48 C32 1.346(9) . ?
F15 C11 1.313(9) . ?
F2 C5 1.336(9) . ?
F3 C5 1.330(8) . ?
C11 C12 1.524(10) . ?
C13 C12 1.510(9) . ?
C18 C17 1.487(12) . ?
C19 C20 1.520(11) . ?
C2 C1 1.418(17) . ?
C3 C4 1.380(14) . ?
O5 Bi2 2.165(5) 2_575 ?
